data_2200429
loop_
_publ_author_name
'Blake, Alexander J.'
'George, Michael W.'
'Little, Emma L.'
'Turner, James J.'

_publ_section_title
;
 2,2'-Bipyridine(octacarbonyl)dirhenium(<i>Re</i>--<i>Re</i>)
;
_journal_issue 8
_journal_name_full 'Acta Crystallographica Section E'
_journal_page_first m378
_journal_page_last m379
_journal_paper_doi 10.1107/S1600536801011278
_journal_volume 57
_journal_year 2001
_chemical_formula_moiety 'C18 H8 N2 O8 Re2'
_chemical_formula_sum 'C18 H8 N2 O8 Re2'
_chemical_formula_weight 752.66
_chemical_name_systematic
;
 ?
;
_space_group_IT_number 2
_symmetry_cell_setting triclinic
_symmetry_space_group_name_Hall '-P 1'
_symmetry_space_group_name_H-M 'P -1'
_audit_creation_method SHELXL-97
_cell_angle_alpha 80.55(5)
_cell_angle_beta 73.07(4)
_cell_angle_gamma 85.40(5)
_cell_formula_units_Z 4
_cell_length_a 10.155(5)
_cell_length_b 13.586(5)
_cell_length_c 14.972(8)
_cell_measurement_reflns_used 43
_cell_measurement_temperature 220(2)
_cell_measurement_theta_max 14.5
_cell_measurement_theta_min 12.5
_cell_volume 1948.1(17)
_computing_cell_refinement STADI4
_computing_data_collection 'STADI4 (Stoe & Cie, 1997)'
_computing_data_reduction 'X-RED (Stoe & Cie, 1997)'
_computing_molecular_graphics 'PLATON (Spek, 2001)'
_computing_publication_material 'SHELXL-97 and PLATON'
_computing_structure_refinement 'SHELXL97 (Sheldrick, 1997)'
_computing_structure_solution 'SHELXS97 (Sheldrick, 1990)'
_diffrn_ambient_temperature 220(2)
_diffrn_measured_fraction_theta_full .996
_diffrn_measured_fraction_theta_max .996
_diffrn_measurement_device_type 'Stoe Stadi-4 four-circle'
_diffrn_measurement_method \w/\q
_diffrn_radiation_monochromator graphite
_diffrn_radiation_source 'fine-focus sealed tube'
_diffrn_radiation_type MoK\a
_diffrn_radiation_wavelength .71073
_diffrn_reflns_av_R_equivalents .0
_diffrn_reflns_av_sigmaI/netI .029
_diffrn_reflns_limit_h_max 12
_diffrn_reflns_limit_h_min -11
_diffrn_reflns_limit_k_max 16
_diffrn_reflns_limit_k_min -15
_diffrn_reflns_limit_l_max 17
_diffrn_reflns_limit_l_min 0
_diffrn_reflns_number 6852
_diffrn_reflns_theta_full 25.03
_diffrn_reflns_theta_max 25.03
_diffrn_reflns_theta_min 2.55
_diffrn_standards_decay_% 'random variation +-3.2'
_diffrn_standards_interval_time 60
_diffrn_standards_number 3
_exptl_absorpt_coefficient_mu 12.465
_exptl_absorpt_correction_T_max .310
_exptl_absorpt_correction_T_min .049
_exptl_absorpt_correction_type refdelf
_exptl_absorpt_process_details '(DIFABS; Walker & Stuart, 1983)'
_exptl_crystal_colour red
_exptl_crystal_density_diffrn 2.566
_exptl_crystal_density_meas ?
_exptl_crystal_density_method 'not measured'
_exptl_crystal_description plate
_exptl_crystal_F_000 1376
_exptl_crystal_size_max .65
_exptl_crystal_size_mid .24
_exptl_crystal_size_min .094
_refine_diff_density_max 2.74
_refine_diff_density_min -2.72
_refine_ls_extinction_method none
_refine_ls_goodness_of_fit_ref 1.11
_refine_ls_hydrogen_treatment constr
_refine_ls_matrix_type full
_refine_ls_number_parameters 542
_refine_ls_number_reflns 6852
_refine_ls_number_restraints 0
_refine_ls_restrained_S_all 1.11
_refine_ls_R_factor_all .056
_refine_ls_R_factor_gt .046
_refine_ls_shift/su_max .03
_refine_ls_shift/su_mean .001
_refine_ls_structure_factor_coef Fsqd
_refine_ls_weighting_details 'calc w=1/[\s^2^(Fo^2^)+(0.082P)^2^+20.60P] where P=(Fo^2^+2Fc^2^)/3'
_refine_ls_weighting_scheme calc
_refine_ls_wR_factor_ref .136
_reflns_number_gt 5903
_reflns_number_total 6852
_reflns_threshold_expression I>2\s(I)
_cod_data_source_file cf6096.cif
_cod_data_source_block I
_cod_depositor_comments
;
The following automatic conversions were performed:

'_exptl_crystal_density_meas' value 'not measured' was changed to '?'
- the value is perceived as not measured.

Automatic conversion script
Id: cif_fix_values 3008 2015-01-20 13:52:24Z robertas 
;
_cod_original_cell_volume 1948.1(16)
_cod_original_sg_symbol_H-M P-1
_cod_database_code 2200429
_cod_database_fobs_code 2200429

loop_
_symmetry_equiv_pos_as_xyz
'x, y, z'
'-x, -y, -z'

loop_
_atom_site_label
_atom_site_fract_x
_atom_site_fract_y
_atom_site_fract_z
_atom_site_U_iso_or_equiv
_atom_site_adp_type
_atom_site_calc_flag
_atom_site_refinement_flags
_atom_site_occupancy
_atom_site_disorder_assembly
_atom_site_disorder_group
_atom_site_type_symbol
Re1 .84644(5) .72901(4) .96382(3) .02809(16) Uani d . 1 . . Re
Re2 .53124(5) .71670(4) 1.04708(3) .02721(16) Uani d . 1 . . Re
N1 .8327(9) .8829(8) .9839(7) .027(2) Uani d . 1 . . N
C2 .8416(11) .9037(9) 1.0678(9) .025(2) Uani d . 1 . . C
C3 .8340(13) 1.0011(10) 1.0871(10) .033(3) Uani d . 1 . . C
H3 .8412 1.0137 1.1460 .040 Uiso calc R 1 . . H
C4 .8156(13) 1.0803(10) 1.0184(10) .037(3) Uani d . 1 . . C
H4 .8086 1.1473 1.0304 .044 Uiso calc R 1 . . H
C5 .8080(14) 1.0593(11) .9340(11) .039(3) Uani d . 1 . . C
H5 .7960 1.1118 .8863 .047 Uiso calc R 1 . . H
C6 .8178(13) .9611(10) .9184(10) .036(3) Uani d . 1 . . C
H6 .8138 .9478 .8589 .043 Uiso calc R 1 . . H
N1' .8713(10) .7265(8) 1.1042(8) .031(2) Uani d . 1 . . N
C2' .8656(11) .8163(10) 1.1358(9) .026(3) Uani d . 1 . . C
C3' .8803(13) .8219(11) 1.2224(10) .036(3) Uani d . 1 . . C
H3' .8784 .8852 1.2420 .043 Uiso calc R 1 . . H
C4' .8979(13) .7357(11) 1.2818(10) .039(3) Uani d . 1 . . C
H4' .9027 .7382 1.3438 .047 Uiso calc R 1 . . H
C5' .9084(13) .6463(11) 1.2482(10) .040(3) Uani d . 1 . . C
H5' .9254 .5860 1.2859 .048 Uiso calc R 1 . . H
C6' .8942(12) .6444(11) 1.1599(9) .032(3) Uani d . 1 . . C
H6' .9010 .5819 1.1379 .039 Uiso calc R 1 . . H
C11 .8510(14) .5874(11) .9642(11) .040(3) Uani d . 1 . . C
O11 .8537(12) .5035(8) .9648(10) .062(3) Uani d . 1 . . O
C12 1.0396(14) .7294(11) .9022(11) .040(3) Uani d . 1 . . C
O12 1.1545(10) .7256(10) .8604(8) .058(3) Uani d . 1 . . O
C13 .8117(13) .7510(10) .8432(8) .034(3) Uani d . 1 . . C
O13 .7885(11) .7705(10) .7713(8) .057(3) Uani d . 1 . . O
C21 .5504(16) .6269(13) .9519(11) .046(4) Uani d . 1 . . C
O21 .5626(13) .5751(9) .8970(8) .059(3) Uani d . 1 . . O
C22 .5279(14) .8338(12) .9513(11) .041(3) Uani d . 1 . . C
O22 .5298(11) .9025(10) .8966(8) .057(3) Uani d . 1 . . O
C23 .5370(13) .8117(11) 1.1342(10) .036(3) Uani d . 1 . . C
O23 .5442(11) .8660(8) 1.1815(8) .050(3) Uani d . 1 . . O
C24 .3340(14) .6995(11) 1.0942(10) .035(3) Uani d . 1 . . C
O24 .2186(10) .6913(9) 1.1181(8) .051(3) Uani d . 1 . . O
C25 .5882(14) .6058(10) 1.1340(9) .034(3) Uani d . 1 . . C
O25 .6218(11) .5440(8) 1.1841(8) .049(3) Uani d . 1 . . O
Re3 .24594(5) .65085(4) .41160(3) .02698(16) Uani d . 1 . . Re
Re4 .19284(5) .79814(4) .55540(3) .02662(16) Uani d . 1 . . Re
N1* .3415(10) .8972(8) .4548(7) .027(2) Uani d . 1 . . N
C2* .4734(12) .8846(9) .4545(8) .026(3) Uani d . 1 . . C
C3* .5790(14) .9424(10) .3939(10) .038(3) Uani d . 1 . . C
H3* .6719 .9298 .3953 .046 Uiso calc R 1 . . H
C4* .5425(15) 1.0203(11) .3307(10) .042(3) Uani d . 1 . . C
H4* .6108 1.0623 .2878 .050 Uiso calc R 1 . . H
C5* .4070(17) 1.0352(11) .3314(10) .045(4) Uani d . 1 . . C
H5* .3809 1.0875 .2887 .054 Uiso calc R 1 . . H
C6* .3084(14) .9737(10) .3944(9) .035(3) Uani d . 1 . . C
H6* .2146 .9857 .3951 .042 Uiso calc R 1 . . H
N1*' .3884(10) .7521(8) .5832(8) .031(2) Uani d . 1 . . N
C2*' .5009(12) .8041(10) .5261(9) .029(3) Uani d . 1 . . C
C3*' .6301(13) .7795(13) .5408(10) .042(4) Uani d . 1 . . C
H3*B .7096 .8118 .4996 .051 Uiso calc R 1 . . H
C4*' .6417(14) .7090(11) .6143(10) .039(3) Uani d . 1 . . C
H4*B .7291 .6933 .6252 .046 Uiso calc R 1 . . H
C5*' .5284(15) .6611(14) .6722(11) .053(4) Uani d . 1 . . C
H5*B .5356 .6121 .7238 .064 Uiso calc R 1 . . H
C6*' .4051(14) .6847(12) .6547(10) .041(3) Uani d . 1 . . C
H6*B .3263 .6514 .6956 .049 Uiso calc R 1 . . H
C31 .2893(14) .5514(11) .5137(10) .038(3) Uani d . 1 . . C
O31 .3186(13) .4977(10) .5707(10) .069(4) Uani d . 1 . . O
C32 .0478(13) .6280(10) .4698(10) .034(3) Uani d . 1 . . C
O32 -.0672(10) .6144(8) .5018(8) .048(3) Uani d . 1 . . O
C33 .4430(13) .6847(9) .3690(10) .031(3) Uani d . 1 . . C
O33 .5563(10) .7035(8) .3468(7) .042(2) Uani d . 1 . . O
C34 .2555(14) .5606(11) .3224(10) .039(3) Uani d . 1 . . C
O34 .2543(12) .5077(8) .2698(7) .049(3) Uani d . 1 . . O
C35 .2082(13) .7750(10) .3314(9) .034(3) Uani d . 1 . . C
O35 .1877(11) .8473(8) .2866(8) .047(2) Uani d . 1 . . O
C41 .0901(13) .6923(11) .6436(9) .034(3) Uani d . 1 . . C
O41 .0339(11) .6278(9) .6957(8) .053(3) Uani d . 1 . . O
C42 .1400(13) .8848(11) .6500(10) .036(3) Uani d . 1 . . C
O42 .1009(12) .9358(10) .7055(8) .058(3) Uani d . 1 . . O
C43 .0336(14) .8477(10) .5133(10) .035(3) Uani d . 1 . . C
O43 -.0613(10) .8751(9) .4896(9) .054(3) Uani d . 1 . . O

loop_
_atom_site_aniso_label
_atom_site_aniso_U_11
_atom_site_aniso_U_22
_atom_site_aniso_U_33
_atom_site_aniso_U_12
_atom_site_aniso_U_13
_atom_site_aniso_U_23
Re1 .0261(3) .0283(3) .0312(3) .00319(19) -.0084(2) -.0095(2)
Re2 .0265(3) .0255(3) .0299(3) -.00139(19) -.0077(2) -.0049(2)
N1 .019(5) .026(6) .029(5) -.001(4) .000(4) .000(4)
C2 .019(5) .021(6) .036(7) .002(4) -.010(5) -.004(5)
C3 .034(7) .029(7) .039(7) .003(5) -.012(6) -.007(6)
C4 .033(7) .027(7) .049(8) .010(5) -.008(6) -.013(6)
C5 .034(7) .036(8) .047(8) -.002(6) -.014(6) -.002(6)
C6 .034(7) .036(8) .033(7) -.005(6) -.005(5) -.002(6)
N1' .025(5) .026(6) .046(6) .001(4) -.017(5) -.005(5)
C2' .013(5) .033(7) .034(7) .000(5) -.007(5) -.007(5)
C3' .035(7) .043(8) .038(7) .003(6) -.019(6) -.016(6)
C4' .031(7) .048(9) .041(8) -.004(6) -.018(6) .001(7)
C5' .028(6) .042(8) .045(8) .000(6) -.015(6) .010(6)
C6' .023(6) .040(8) .034(7) -.003(5) -.006(5) -.008(6)
C11 .041(7) .032(8) .051(9) .011(6) -.016(6) -.014(7)
O11 .067(7) .032(7) .095(10) .014(5) -.029(7) -.025(6)
C12 .035(7) .039(8) .051(8) .011(6) -.013(6) -.027(7)
O12 .026(5) .085(9) .061(7) .003(5) -.001(5) -.025(7)
C13 .040(7) .037(8) .016(6) .005(6) .001(5) -.001(5)
O13 .054(6) .082(9) .037(6) .021(6) -.021(5) -.017(6)
C21 .050(8) .052(10) .042(8) -.015(7) -.024(7) .007(7)
O21 .081(8) .051(7) .051(7) -.006(6) -.016(6) -.031(6)
C22 .032(7) .040(9) .043(8) -.004(6) -.005(6) .003(7)
O22 .051(6) .065(8) .044(6) .006(6) -.003(5) .002(6)
C23 .029(6) .040(8) .036(7) -.008(6) -.008(5) .002(6)
O23 .064(7) .044(6) .051(6) -.008(5) -.020(5) -.022(5)
C24 .034(7) .036(8) .037(7) -.001(6) -.015(6) .000(6)
O24 .033(6) .054(7) .062(7) .000(5) -.010(5) -.008(6)
C25 .040(7) .030(7) .032(7) -.015(6) -.006(6) -.005(6)
O25 .052(6) .040(6) .059(7) -.011(5) -.030(5) .014(5)
Re3 .0268(3) .0234(3) .0300(3) .00046(19) -.0071(2) -.0041(2)
Re4 .0212(2) .0273(3) .0311(3) .00023(19) -.00580(19) -.0071(2)
N1* .026(5) .031(6) .027(5) .000(4) -.011(4) -.009(4)
C2* .027(6) .020(6) .029(6) -.005(5) -.001(5) -.006(5)
C3* .038(7) .030(7) .046(8) -.006(6) -.004(6) -.015(6)
C4* .049(8) .035(8) .036(8) -.015(6) .000(6) -.008(6)
C5* .063(10) .034(8) .036(8) -.009(7) -.010(7) -.002(6)
C6* .044(7) .030(7) .034(7) .006(6) -.011(6) -.014(6)
N1*' .029(5) .032(6) .035(6) .003(4) -.012(4) -.006(5)
C2*' .020(5) .037(7) .031(6) -.002(5) -.006(5) -.015(6)
C3*' .024(6) .067(11) .044(8) .002(6) -.014(6) -.025(8)
C4*' .037(7) .046(9) .037(7) .016(6) -.017(6) -.016(7)
C5*' .041(8) .076(12) .040(8) .014(8) -.013(7) -.004(8)
C6*' .030(7) .059(10) .034(7) .002(6) -.009(6) -.012(7)
C31 .038(7) .029(7) .041(8) -.001(6) -.010(6) .011(6)
O31 .071(8) .061(8) .071(8) .005(6) -.031(7) .019(7)
C32 .032(7) .027(7) .046(8) .009(5) -.016(6) -.009(6)
O32 .039(6) .038(6) .066(7) -.006(4) -.009(5) -.008(5)
C33 .040(8) .010(6) .045(8) .008(5) -.017(6) -.007(5)
O33 .031(5) .040(6) .055(6) -.003(4) -.010(4) -.003(5)
C34 .032(7) .042(9) .040(8) .001(6) -.008(6) .001(7)
O34 .062(7) .047(7) .040(6) -.002(5) -.013(5) -.012(5)
C35 .038(7) .031(8) .033(7) -.017(6) -.010(6) -.001(6)
O35 .062(7) .032(6) .051(6) -.001(5) -.025(5) -.001(5)
C41 .029(6) .039(8) .031(7) -.007(6) -.003(5) -.006(6)
O41 .049(6) .051(7) .044(6) -.016(5) .009(5) .003(5)
C42 .030(6) .034(8) .045(8) -.008(6) -.011(6) -.006(6)
O42 .059(7) .068(8) .050(7) .000(6) -.007(5) -.038(6)
C43 .035(7) .024(7) .047(8) -.002(5) -.012(6) -.003(6)
O43 .034(5) .052(7) .082(8) .009(5) -.027(6) -.012(6)

loop_
_atom_type_symbol
_atom_type_description
_atom_type_scat_dispersion_real
_atom_type_scat_dispersion_imag
_atom_type_scat_source
C C .0033 .0016 'International Tables Vol C Tables 4.2.6.8 and 6.1.1.4'
H H .0000 .0000 'International Tables Vol C Tables 4.2.6.8 and 6.1.1.4'
N N .0061 .0033 'International Tables Vol C Tables 4.2.6.8 and 6.1.1.4'
O O .0106 .0060 'International Tables Vol C Tables 4.2.6.8 and 6.1.1.4'
Re Re -1.0185 7.2310 'International Tables Vol C Tables 4.2.6.8 and 6.1.1.4'

loop_
_geom_angle_atom_site_label_1
_geom_angle_atom_site_label_2
_geom_angle_atom_site_label_3
_geom_angle
C13 Re1 C12 89.4(6)
C13 Re1 C11 90.0(6)
C12 Re1 C11 89.1(6)
C13 Re1 N1 96.9(5)
C12 Re1 N1 94.5(5)
C11 Re1 N1 172.2(5)
C13 Re1 N1' 171.3(5)
C12 Re1 N1' 94.3(5)
C11 Re1 N1' 98.0(5)
N1 Re1 N1' 74.9(4)
C13 Re1 Re2 85.9(4)
C12 Re1 Re2 174.0(4)
C11 Re1 Re2 87.2(4)
N1 Re1 Re2 89.8(2)
N1' Re1 Re2 90.9(3)
C24 Re2 C22 97.6(6)
C24 Re2 C21 92.0(6)
C22 Re2 C21 90.4(6)
C24 Re2 C25 97.8(6)
C22 Re2 C25 164.5(5)
C21 Re2 C25 90.9(6)
C24 Re2 C23 95.3(5)
C22 Re2 C23 87.3(6)
C21 Re2 C23 172.6(6)
C25 Re2 C23 89.5(5)
C24 Re2 Re1 175.3(4)
C22 Re2 Re1 83.7(4)
C21 Re2 Re1 83.5(4)
C25 Re2 Re1 81.1(4)
C23 Re2 Re1 89.3(4)
C6 N1 C2 117.5(11)
C6 N1 Re1 124.6(9)
C2 N1 Re1 117.9(8)
N1 C2 C3 122.0(12)
N1 C2 C2' 115.8(10)
C3 C2 C2' 122.1(11)
C2 C3 C4 119.1(12)
C5 C4 C3 118.8(13)
C4 C5 C6 119.5(14)
N1 C6 C5 123.1(13)
C6' N1' C2' 118.1(11)
C6' N1' Re1 124.5(9)
C2' N1' Re1 117.4(8)
N1' C2' C3' 121.5(12)
N1' C2' C2 113.9(10)
C3' C2' C2 124.7(12)
C2' C3' C4' 120.2(13)
C5' C4' C3' 117.8(13)
C4' C5' C6' 119.9(13)
N1' C6' C5' 122.4(13)
O11 C11 Re1 179.7(14)
O12 C12 Re1 175.1(12)
O13 C13 Re1 175.6(13)
O21 C21 Re2 179.5(14)
O22 C22 Re2 177.7(13)
O23 C23 Re2 177.9(12)
O24 C24 Re2 177.2(13)
O25 C25 Re2 178.7(11)
C34 Re3 C32 91.2(6)
C34 Re3 C33 97.2(5)
C32 Re3 C33 171.5(5)
C34 Re3 C31 97.9(6)
C32 Re3 C31 89.8(6)
C33 Re3 C31 87.8(5)
C34 Re3 C35 97.0(6)
C32 Re3 C35 92.2(5)
C33 Re3 C35 88.0(5)
C31 Re3 C35 164.9(6)
C34 Re3 Re4 173.0(4)
C32 Re3 Re4 82.4(4)
C33 Re3 Re4 89.3(3)
C31 Re3 Re4 85.0(4)
C35 Re3 Re4 80.5(4)
C42 Re4 C41 90.2(6)
C42 Re4 C43 89.2(6)
C41 Re4 C43 91.8(6)
C42 Re4 N1*' 94.3(5)
C41 Re4 N1*' 95.4(5)
C43 Re4 N1*' 172.0(5)
C42 Re4 N1* 95.4(5)
C41 Re4 N1* 169.1(5)
C43 Re4 N1* 97.6(5)
N1*' Re4 N1* 74.9(4)
C42 Re4 Re3 173.8(4)
C41 Re4 Re3 85.1(4)
C43 Re4 Re3 87.0(4)
N1*' Re4 Re3 90.1(3)
N1* Re4 Re3 89.9(3)
C2* N1* C6* 117.6(11)
C2* N1* Re4 118.4(8)
C6* N1* Re4 124.0(8)
N1* C2* C3* 124.4(13)
N1* C2* C2*' 114.8(10)
C3* C2* C2*' 120.8(12)
C2* C3* C4* 116.9(13)
C5* C4* C3* 119.3(13)
C4* C5* C6* 119.8(15)
N1* C6* C5* 121.9(13)
C6*' N1*' C2*' 118.6(11)
C6*' N1*' Re4 125.3(9)
C2*' N1*' Re4 115.9(8)
N1*' C2*' C3*' 119.0(13)
N1*' C2*' C2* 116.1(10)
C3*' C2*' C2* 124.9(12)
C4*' C3*' C2*' 119.8(14)
C3*' C4*' C5*' 120.1(13)
C6*' C5*' C4*' 118.7(15)
N1*' C6*' C5*' 123.6(14)
O31 C31 Re3 177.0(13)
O32 C32 Re3 178.6(12)
O33 C33 Re3 178.3(12)
O34 C34 Re3 176.6(12)
O35 C35 Re3 178.5(11)
O41 C41 Re4 177.4(13)
O42 C42 Re4 175.9(12)
O43 C43 Re4 178.6(13)
C2 C3 H3 120.4
C4 C3 H3 120.5
C5 C4 H4 120.6
C3 C4 H4 120.6
C4 C5 H5 120.3
C6 C5 H5 120.3
N1 C6 H6 118.4
C5 C6 H6 118.4
C2' C3' H3' 119.9
C4' C3' H3' 119.9
C5' C4' H4' 121.1
C3' C4' H4' 121.1
C4' C5' H5' 120.1
C6' C5' H5' 120.1
N1' C6' H6' 118.8
C5' C6' H6' 118.8
C2* C3* H3* 121.5
C4* C3* H3* 121.5
C5* C4* H4* 120.4
C3* C4* H4* 120.4
C4* C5* H5* 120.1
C6* C5* H5* 120.1
N1* C6* H6* 119.0
C5* C6* H6* 119.0
C4*' C3*' H3*B 120.1
C2*' C3*' H3*B 120.1
C3*' C4*' H4*B 119.9
C5*' C4*' H4*B 119.9
C6*' C5*' H5*B 120.7
C4*' C5*' H5*B 120.7
N1*' C6*' H6*B 118.2
C5*' C6*' H6*B 118.2

loop_
_geom_bond_atom_site_label_1
_geom_bond_atom_site_label_2
_geom_bond_site_symmetry_2
_geom_bond_distance
_geom_bond_publ_flag
Re1 Re2 . 3.0856(18) ?
Re1 N1 . 2.149(10) ?
Re1 N1' . 2.184(11) ?
Re1 C11 . 1.920(15) ?
Re1 C12 . 1.909(14) ?
Re1 C13 . 1.910(13) ?
Re2 C21 . 1.982(17) ?
Re2 C22 . 1.964(16) ?
Re2 C23 . 1.995(14) ?
Re2 C24 . 1.940(13) ?
Re2 C25 . 1.988(15) ?
N1 C2 . 1.360(16) ?
N1 C6 . 1.353(17) ?
C2 C3 . 1.391(17) ?
C2 C2' . 1.486(17) ?
C3 C4 . 1.40(2) ?
C4 C5 . 1.37(2) ?
C5 C6 . 1.38(2) ?
N1' C2' . 1.371(16) ?
N1' C6' . 1.326(17) ?
C2' C3' . 1.363(17) ?
C3' C4' . 1.38(2) ?
C4' C5' . 1.37(2) ?
C5' C6' . 1.377(19) ?
C11 O11 . 1.136(17) ?
C12 O12 . 1.154(17) ?
C13 O13 . 1.154(16) ?
C21 O21 . 1.142(19) ?
C22 O22 . 1.134(18) ?
C23 O23 . 1.123(17) ?
C24 O24 . 1.130(16) ?
C25 O25 . 1.131(17) ?
Re3 Re4 . 3.0816(18) ?
Re3 C31 . 1.994(14) ?
Re3 C32 . 1.973(14) ?
Re3 C33 . 1.982(13) ?
Re3 C34 . 1.934(16) ?
Re3 C35 . 1.984(15) ?
Re4 N1* . 2.166(11) ?
Re4 N1*' . 2.170(10) ?
Re4 C41 . 1.927(14) ?
Re4 C42 . 1.918(14) ?
Re4 C43 . 1.935(14) ?
N1* C2* . 1.336(15) ?
N1* C6* . 1.351(17) ?
C2* C3* . 1.387(18) ?
C2* C2*' . 1.470(19) ?
C3* C4* . 1.40(2) ?
C4* C5* . 1.37(2) ?
C5* C6* . 1.38(2) ?
N1*' C2*' . 1.378(16) ?
N1*' C6*' . 1.330(19) ?
C2*' C3*' . 1.398(17) ?
C3*' C4*' . 1.36(2) ?
C4*' C5*' . 1.36(2) ?
C5*' C6*' . 1.36(2) ?
C31 O31 . 1.121(17) ?
C32 O32 . 1.144(16) ?
C33 O33 . 1.139(16) ?
C34 O34 . 1.153(18) ?
C35 O35 . 1.136(17) ?
C41 O41 . 1.140(17) ?
C42 O42 . 1.133(17) ?
C43 O43 . 1.136(16) ?
C3 H3 . .95 ?
C4 H4 . .95 ?
C5 H5 . .95 ?
C6 H6 . .95 ?
C3' H3' . .95 ?
C4' H4' . .95 ?
C5' H5' . .95 ?
C6' H6' . .95 ?
C3* H3* . .95 ?
C4* H4* . .95 ?
C5* H5* . .95 ?
C6* H6* . .95 ?
C3*' H3*B . .95 ?
C4*' H4*B . .95 ?
C5*' H5*B . .95 ?
C6*' H6*B . .95 ?
